data_7110122
loop_
_publ_author_name
'T. Roisnel'
'J.-F. Carpentier'
'E. Kirillov'

_publ_section_title
;
 Dinuclear vs. mononuclear complexes: accelerated, metal-dependent
 ring-opening polymerization of lactide
;
_journal_name_full Chem.Commun.
_journal_page_first 11692
_journal_paper_doi 10.1039/c3cc47572g
_journal_volume 49
_journal_year 2013
_chemical_compound_source 'synthesis as described'
_chemical_formula_moiety 'C56 H80 In2 N4 O2 S4'
_chemical_formula_sum 'C54 H84 In2 N4 O2 Si4'
_chemical_formula_weight 1163.25
_chemical_name_systematic
;
 ?
;
_space_group_IT_number 2
_symmetry_cell_setting triclinic
_symmetry_Int_Tables_number 2
_symmetry_space_group_name_Hall '-P 1'
_symmetry_space_group_name_H-M 'P -1'
_atom_sites_solution_hydrogens geom
_atom_sites_solution_primary direct
_atom_sites_solution_secondary difmap
_audit_conform_dict_location ftp://ftp.iucr.org/pub/cif_core.dic
_audit_conform_dict_name cif_core.dic
_audit_conform_dict_version 2.3
_audit_creation_date 2013-08-27T17:55:48-00:00
_audit_creation_method 'WinGX routine CIF_UPDATE'
_cell_angle_alpha 95.297(13)
_cell_angle_beta 99.709(11)
_cell_angle_gamma 95.859(12)
_cell_formula_units_Z 2
_cell_length_a 10.335(3)
_cell_length_b 14.576(4)
_cell_length_c 20.959(6)
_cell_measurement_reflns_used 5021
_cell_measurement_temperature 150(2)
_cell_measurement_theta_max 25.01
_cell_measurement_theta_min 2.56
_cell_measurement_wavelength 0.71073
_cell_volume 3076.5(15)
_computing_cell_refinement 'Bruker APEX2 (Bruker, 2006)'
_computing_data_collection 'Bruker APEX2 (Bruker, 2006)'
_computing_data_reduction 'Bruker APEX2 (Bruker, 2006)'
_computing_molecular_graphics 'Ortep-3 for Windows (Farrugia, 1997)'
_computing_publication_material 'WinGX publication routines (Farrugia, 1999)'
_computing_structure_refinement 'SHELXL-97 (Sheldrick, 1997)'
_computing_structure_solution 'SHELXS-97 (Sheldrick, 1990)'
_diffrn_ambient_temperature 150(2)
_diffrn_measured_fraction_theta_full 0.977
_diffrn_measured_fraction_theta_max 0.977
_diffrn_radiation_monochromator graphite
_diffrn_radiation_probe x-ray
_diffrn_radiation_type MoK\a
_diffrn_radiation_wavelength 0.71073
_diffrn_reflns_av_R_equivalents 0.0408
_diffrn_reflns_av_unetI/netI 0.0609
_diffrn_reflns_limit_h_max 9
_diffrn_reflns_limit_h_min -13
_diffrn_reflns_limit_k_max 18
_diffrn_reflns_limit_k_min -18
_diffrn_reflns_limit_l_max 27
_diffrn_reflns_limit_l_min -27
_diffrn_reflns_number 34709
_diffrn_reflns_theta_full 27.62
_diffrn_reflns_theta_max 27.62
_diffrn_reflns_theta_min 2.92
_exptl_absorpt_coefficient_mu 0.866
_exptl_absorpt_correction_type none
_exptl_crystal_colour yellow
_exptl_crystal_density_diffrn 1.256
_exptl_crystal_density_method 'not measured'
_exptl_crystal_description prism
_exptl_crystal_F_000 1212
_exptl_crystal_size_max 0.6
_exptl_crystal_size_mid 0.3
_exptl_crystal_size_min 0.13
_refine_diff_density_max 1.458
_refine_diff_density_min -0.863
_refine_diff_density_rms 0.072
_refine_ls_extinction_method none
_refine_ls_goodness_of_fit_ref 1.021
_refine_ls_hydrogen_treatment mixed
_refine_ls_matrix_type full
_refine_ls_number_parameters 575
_refine_ls_number_reflns 13984
_refine_ls_number_restraints 0
_refine_ls_restrained_S_all 1.021
_refine_ls_R_factor_all 0.0763
_refine_ls_R_factor_gt 0.044
_refine_ls_shift/su_max 0.026
_refine_ls_shift/su_mean 0.001
_refine_ls_structure_factor_coef Fsqd
_refine_ls_weighting_details 'calc w=1/[\s^2^(Fo^2^)+(0.0371P)^2^+1.0084P] where P=(Fo^2^+2Fc^2^)/3'
_refine_ls_weighting_scheme calc
_refine_ls_wR_factor_gt 0.0894
_refine_ls_wR_factor_ref 0.1028
_reflns_number_gt 9503
_reflns_number_total 13984
_reflns_threshold_expression >2sigma(I)
_cod_data_source_file c3cc47572g.txt
_cod_data_source_block KIR1045
_cod_database_code 7110122

loop_
_symmetry_equiv_pos_as_xyz
'x, y, z'
'-x, -y, -z'

loop_
_atom_site_label
_atom_site_type_symbol
_atom_site_fract_x
_atom_site_fract_y
_atom_site_fract_z
_atom_site_U_iso_or_equiv
_atom_site_adp_type
_atom_site_occupancy
_atom_site_symmetry_multiplicity
_atom_site_calc_flag
_atom_site_refinement_flags
_atom_site_disorder_assembly
_atom_site_disorder_group
In1 In -0.01037(2) 0.207946(16) 0.498810(11) 0.03813(8) Uani 1 1 d . . .
Si1 Si -0.34169(9) 0.18070(8) 0.48251(5) 0.0494(3) Uani 1 1 d . . .
Si2 Si 0.19921(10) 0.15289(8) 0.63355(5) 0.0500(3) Uani 1 1 d . . .
O1 O 0.0223(2) 0.34284(16) 0.54808(11) 0.0464(6) Uani 1 1 d . . .
C2 C 0.1267(3) 0.4042(2) 0.55813(15) 0.0372(7) Uani 1 1 d . . .
C3 C 0.1407(3) 0.4813(2) 0.60757(15) 0.0398(8) Uani 1 1 d . . .
C4 C 0.2547(4) 0.5422(3) 0.62035(18) 0.0540(10) Uani 1 1 d . . .
H4 H 0.2636 0.5925 0.6536 0.065 Uiso 1 1 calc R . .
C5 C 0.3579(4) 0.5325(3) 0.58603(19) 0.0593(10) Uani 1 1 d . . .
H5 H 0.4374 0.574 0.5971 0.071 Uiso 1 1 calc R . .
C6 C 0.3427(3) 0.4621(3) 0.53593(17) 0.0498(9) Uani 1 1 d . . .
H6 H 0.4117 0.4568 0.5115 0.06 Uiso 1 1 calc R . .
C7 C 0.2286(3) 0.3978(2) 0.51983(15) 0.0372(7) Uani 1 1 d . . .
C8 C 0.2215(3) 0.3321(2) 0.46265(16) 0.0385(8) Uani 1 1 d . . .
H8 H 0.2896 0.3436 0.4381 0.046 Uiso 1 1 calc R . .
N9 N 0.1371(2) 0.26071(18) 0.44004(12) 0.0357(6) Uani 1 1 d . . .
C10 C 0.1475(3) 0.2096(2) 0.37683(16) 0.0399(8) Uani 1 1 d . . .
H10 H 0.2368 0.229 0.3667 0.048 Uiso 1 1 calc R . .
C11 C 0.1329(3) 0.1060(2) 0.37944(17) 0.0454(8) Uani 1 1 d . . .
H11A H 0.0466 0.0861 0.3915 0.054 Uiso 1 1 calc R . .
H11B H 0.2034 0.0902 0.4134 0.054 Uiso 1 1 calc R . .
C12 C 0.1414(4) 0.0544(3) 0.31466(19) 0.0575(10) Uani 1 1 d . . .
H12A H 0.23 0.0712 0.3041 0.069 Uiso 1 1 calc R . .
H12B H 0.1303 -0.0132 0.3178 0.069 Uiso 1 1 calc R . .
N13 N 0.0399(3) 0.0764(2) 0.26221(14) 0.0498(7) Uani 1 1 d . . .
C14 C 0.0527(4) 0.1760(3) 0.25796(17) 0.0502(9) Uani 1 1 d . . .
H14A H -0.0176 0.1899 0.2232 0.06 Uiso 1 1 calc R . .
H14B H 0.1391 0.1955 0.2458 0.06 Uiso 1 1 calc R . .
C15 C 0.0430(3) 0.2318(2) 0.32174(15) 0.0427(8) Uani 1 1 d . . .
H15A H -0.0461 0.2167 0.3323 0.051 Uiso 1 1 calc R . .
H15B H 0.0557 0.2989 0.317 0.051 Uiso 1 1 calc R . .
C16 C 0.0499(4) 0.0226(3) 0.2007(2) 0.0736(13) Uani 1 1 d . . .
H16A H 0.0606 -0.0421 0.2091 0.088 Uiso 1 1 calc R . .
H16B H 0.1306 0.0485 0.1858 0.088 Uiso 1 1 calc R . .
C17 C -0.0662(5) 0.0214(3) 0.1467(2) 0.0641(11) Uani 1 1 d . . .
C18 C -0.1908(6) -0.0122(5) 0.1527(3) 0.109(2) Uani 1 1 d . . .
H18 H -0.206 -0.0316 0.1931 0.131 Uiso 1 1 calc R . .
C19 C -0.2959(7) -0.0189(6) 0.1013(4) 0.140(3) Uani 1 1 d . . .
H19 H -0.3816 -0.0443 0.1062 0.168 Uiso 1 1 calc R . .
C20 C -0.2760(9) 0.0114(6) 0.0433(4) 0.142(3) Uani 1 1 d . . .
H20 H -0.3476 0.0091 0.008 0.17 Uiso 1 1 calc R . .
C21 C -0.1521(10) 0.0446(6) 0.0376(3) 0.151(3) Uani 1 1 d . . .
H21 H -0.1359 0.0651 -0.0023 0.181 Uiso 1 1 calc R . .
C22 C -0.0504(6) 0.0489(4) 0.0886(3) 0.1049(18) Uani 1 1 d . . .
H22 H 0.0357 0.0723 0.083 0.126 Uiso 1 1 calc R . .
C23 C -0.2022(3) 0.1964(3) 0.43880(17) 0.0486(9) Uani 1 1 d . . .
H23A H -0.2091 0.2532 0.4164 0.058 Uiso 1 1 calc R . .
H23B H -0.2103 0.1432 0.4049 0.058 Uiso 1 1 calc R . .
C24 C -0.5022(4) 0.1652(4) 0.4251(2) 0.0873(16) Uani 1 1 d . . .
H24A H -0.5747 0.1567 0.4495 0.131 Uiso 1 1 calc R . .
H24B H -0.5059 0.1104 0.3937 0.131 Uiso 1 1 calc R . .
H24C H -0.5105 0.2202 0.4019 0.131 Uiso 1 1 calc R . .
C25 C -0.3371(4) 0.2861(3) 0.5416(2) 0.0789(13) Uani 1 1 d . . .
H25A H -0.4111 0.278 0.5651 0.118 Uiso 1 1 calc R . .
H25B H -0.3445 0.3407 0.5178 0.118 Uiso 1 1 calc R . .
H25C H -0.2535 0.2947 0.5727 0.118 Uiso 1 1 calc R . .
C26 C -0.3297(4) 0.0780(3) 0.5287(2) 0.0820(14) Uani 1 1 d . . .
H26A H -0.4046 0.0706 0.5516 0.123 Uiso 1 1 calc R . .
H26B H -0.2468 0.087 0.5603 0.123 Uiso 1 1 calc R . .
H26C H -0.3314 0.0223 0.4984 0.123 Uiso 1 1 calc R . .
C27 C 0.0766(3) 0.1101(3) 0.55877(18) 0.0541(10) Uani 1 1 d . . .
H27A H 0.0034 0.0712 0.572 0.065 Uiso 1 1 calc R . .
H27B H 0.1196 0.0686 0.531 0.065 Uiso 1 1 calc R . .
C28 C 0.3448(4) 0.2204(3) 0.6125(2) 0.0721(13) Uani 1 1 d . . .
H28A H 0.4084 0.2432 0.6524 0.108 Uiso 1 1 calc R . .
H28B H 0.3166 0.2732 0.5903 0.108 Uiso 1 1 calc R . .
H28C H 0.3865 0.1806 0.5837 0.108 Uiso 1 1 calc R . .
C29 C 0.2602(4) 0.0533(3) 0.6750(2) 0.0813(14) Uani 1 1 d . . .
H29A H 0.3239 0.077 0.7147 0.122 Uiso 1 1 calc R . .
H29B H 0.3032 0.0154 0.6457 0.122 Uiso 1 1 calc R . .
H29C H 0.1854 0.0152 0.6864 0.122 Uiso 1 1 calc R . .
C30 C 0.1227(5) 0.2263(4) 0.6909(2) 0.1019(18) Uani 1 1 d . . .
H30A H 0.1882 0.2484 0.7303 0.153 Uiso 1 1 calc R . .
H30B H 0.0472 0.1896 0.7027 0.153 Uiso 1 1 calc R . .
H30C H 0.0924 0.2796 0.6699 0.153 Uiso 1 1 calc R . .
In2 In 0.25231(2) 0.575714(19) 0.843389(12) 0.04951(9) Uani 1 1 d . . .
Si3 Si 0.46085(13) 0.40871(10) 0.86853(7) 0.0783(4) Uani 1 1 d . . .
O31 O 0.1732(2) 0.5364(2) 0.74535(12) 0.0677(8) Uani 1 1 d . A .
C32 C 0.0523(3) 0.5212(2) 0.71255(16) 0.0449(8) Uani 1 1 d . . .
C33 C 0.0290(3) 0.4951(2) 0.64334(16) 0.0419(8) Uani 1 1 d . A .
C34 C -0.0980(3) 0.4833(2) 0.60888(17) 0.0492(9) Uani 1 1 d . . .
H34 H -0.1122 0.4679 0.563 0.059 Uiso 1 1 calc R A .
C35 C -0.2070(3) 0.4935(3) 0.63923(19) 0.0550(10) Uani 1 1 d . A .
H35 H -0.2939 0.4851 0.6143 0.066 Uiso 1 1 calc R . .
C36 C -0.1870(3) 0.5155(3) 0.70505(18) 0.0508(9) Uani 1 1 d . . .
H36 H -0.2614 0.5209 0.7257 0.061 Uiso 1 1 calc R A .
C37 C -0.0599(3) 0.5305(2) 0.74323(16) 0.0434(8) Uani 1 1 d . A .
C38 C -0.0545(3) 0.5577(3) 0.81170(18) 0.0489(9) Uani 1 1 d . . .
H38 H -0.1386 0.5572 0.8244 0.059 Uiso 1 1 calc R A .
N39 N 0.0439(3) 0.5825(2) 0.85855(13) 0.0430(7) Uani 1 1 d . A .
C40 C 0.0095(3) 0.6123(2) 0.92283(16) 0.0441(8) Uani 1 1 d . . .
H40 H -0.0659 0.5678 0.9297 0.053 Uiso 1 1 calc R A .
C41 C 0.1227(3) 0.6119(3) 0.97883(16) 0.0489(9) Uani 1 1 d . A .
H41A H 0.2003 0.6529 0.9717 0.059 Uiso 1 1 calc R . .
H41B H 0.1477 0.5483 0.9802 0.059 Uiso 1 1 calc R . .
C42 C 0.0855(4) 0.6451(3) 1.04351(17) 0.0527(9) Uani 1 1 d . . .
H42A H 0.0122 0.6015 1.0522 0.063 Uiso 1 1 calc R A .
H42B H 0.1622 0.6455 1.079 0.063 Uiso 1 1 calc R . .
N43 N 0.0452(3) 0.7380(2) 1.04295(14) 0.0508(8) Uani 1 1 d . A .
C44 C -0.0679(4) 0.7385(3) 0.99110(18) 0.0628(11) Uani 1 1 d . . .
H44A H -0.095 0.8018 0.9915 0.075 Uiso 1 1 calc R A .
H44B H -0.143 0.6959 0.9989 0.075 Uiso 1 1 calc R . .
C45 C -0.0348(4) 0.7086(3) 0.92436(18) 0.0596(11) Uani 1 1 d . A .
H45A H -0.1137 0.7083 0.8902 0.072 Uiso 1 1 calc R . .
H45B H 0.0365 0.7534 0.9152 0.072 Uiso 1 1 calc R . .
C46 C 0.0147(4) 0.7718(3) 1.10660(19) 0.0643(11) Uani 1 1 d . . .
H46A H -0.0529 0.7262 1.1182 0.077 Uiso 1 1 calc R A .
H46B H -0.0238 0.8309 1.1027 0.077 Uiso 1 1 calc R . .
C47 C 0.1325(6) 0.7870(4) 1.1603(3) 0.0975(8) Uani 1 1 d . A .
C48 C 0.1366(6) 0.7420(4) 1.2153(2) 0.0975(8) Uani 1 1 d . . .
H48 H 0.0664 0.6964 1.2188 0.117 Uiso 1 1 calc R A .
C49 C 0.2484(5) 0.7647(4) 1.2674(3) 0.0975(8) Uani 1 1 d . A .
H49 H 0.2538 0.7342 1.3058 0.117 Uiso 1 1 calc R . .
C50 C 0.3451(6) 0.8301(4) 1.2606(3) 0.0975(8) Uani 1 1 d . . .
H50 H 0.4161 0.8476 1.2962 0.117 Uiso 1 1 calc R A .
C51 C 0.3472(6) 0.8717(4) 1.2068(2) 0.0975(8) Uani 1 1 d . A .
H51 H 0.4199 0.9149 1.2029 0.117 Uiso 1 1 calc R . .
C52 C 0.2386(6) 0.8495(4) 1.1567(3) 0.0975(8) Uani 1 1 d . . .
H52 H 0.238 0.879 1.1181 0.117 Uiso 1 1 calc R A .
C53 C 0.3033(5) 0.4493(4) 0.8794(2) 0.0948(18) Uani 1 1 d . A .
H53A H 0.3016 0.4558 0.9267 0.114 Uiso 1 1 calc R . .
H53B H 0.2321 0.3996 0.8588 0.114 Uiso 1 1 calc R . .
C54 C 0.4822(7) 0.3000(5) 0.9071(4) 0.176(4) Uani 1 1 d . A .
H54A H 0.5674 0.2796 0.9015 0.264 Uiso 1 1 calc R . .
H54B H 0.4106 0.2516 0.8865 0.264 Uiso 1 1 calc R . .
H54C H 0.4797 0.3115 0.9537 0.264 Uiso 1 1 calc R . .
C55 C 0.6009(5) 0.4963(4) 0.9097(3) 0.136(2) Uani 1 1 d . A .
H55A H 0.6847 0.4741 0.9034 0.204 Uiso 1 1 calc R . .
H55B H 0.5986 0.5059 0.9564 0.204 Uiso 1 1 calc R . .
H55C H 0.5931 0.5551 0.891 0.204 Uiso 1 1 calc R . .
C56 C 0.4705(6) 0.3928(5) 0.7808(3) 0.140(3) Uani 1 1 d . A .
H56A H 0.5559 0.3722 0.7756 0.21 Uiso 1 1 calc R . .
H56B H 0.462 0.4518 0.7625 0.21 Uiso 1 1 calc R . .
H56C H 0.3989 0.346 0.758 0.21 Uiso 1 1 calc R . .
Si4A Si 0.46000(11) 0.76139(9) 0.81241(6) 0.0641(3) Uani 0.714(4) 1 d P A 1
C57A C 0.3677(6) 0.7068(4) 0.8717(3) 0.0650(15) Uani 0.714(4) 1 d P A 1
H57A H 0.3083 0.7512 0.8852 0.078 Uiso 0.714(4) 1 calc PR A 1
H57B H 0.4332 0.7007 0.911 0.078 Uiso 0.714(4) 1 calc PR A 1
C58A C 0.5818(8) 0.8566(6) 0.8563(5) 0.127(3) Uani 0.714(4) 1 d P A 1
H58A H 0.5369 0.9007 0.8802 0.19 Uiso 0.714(4) 1 calc PR A 1
H58B H 0.6255 0.8884 0.825 0.19 Uiso 0.714(4) 1 calc PR A 1
H58C H 0.6479 0.8315 0.8869 0.19 Uiso 0.714(4) 1 calc PR A 1
C59A C 0.3366(8) 0.8026(6) 0.7495(4) 0.106(2) Uani 0.714(4) 1 d P A 1
H59A H 0.2729 0.7499 0.7278 0.159 Uiso 0.714(4) 1 calc PR A 1
H59B H 0.3819 0.8307 0.7174 0.159 Uiso 0.714(4) 1 calc PR A 1
H59C H 0.2898 0.8488 0.7703 0.159 Uiso 0.714(4) 1 calc PR A 1
C60A C 0.5416(5) 0.6754(4) 0.7669(3) 0.0978(17) Uani 0.714(4) 1 d P A 1
H60A H 0.4752 0.6249 0.7443 0.147 Uiso 0.714(4) 1 calc PR A 1
H60B H 0.6079 0.6502 0.7974 0.147 Uiso 0.714(4) 1 calc PR A 1
H60C H 0.5848 0.7059 0.7349 0.147 Uiso 0.714(4) 1 calc PR A 1
Si4B Si 0.46000(11) 0.76139(9) 0.81241(6) 0.0641(3) Uani 0.286(4) 1 d P A 2
C57B C 0.2989(14) 0.7254(10) 0.8205(8) 0.0650(15) Uani 0.286(4) 1 d P A 2
H57C H 0.2399 0.7333 0.7794 0.078 Uiso 0.286(4) 1 calc PR A 2
H57D H 0.2757 0.7676 0.8554 0.078 Uiso 0.286(4) 1 calc PR A 2
C58B C 0.5735(19) 0.7820(16) 0.8932(11) 0.127(3) Uani 0.286(4) 1 d P A 2
H58D H 0.6633 0.8027 0.887 0.19 Uiso 0.286(4) 1 calc PR A 2
H58E H 0.5734 0.7243 0.9138 0.19 Uiso 0.286(4) 1 calc PR A 2
H58F H 0.5432 0.8299 0.9213 0.19 Uiso 0.286(4) 1 calc PR A 2
C59B C 0.470(2) 0.8773(14) 0.7752(9) 0.106(2) Uani 0.286(4) 1 d P A 2
H59D H 0.5616 0.8958 0.7704 0.159 Uiso 0.286(4) 1 calc PR A 2
H59E H 0.4416 0.9252 0.8039 0.159 Uiso 0.286(4) 1 calc PR A 2
H59F H 0.4125 0.8699 0.7324 0.159 Uiso 0.286(4) 1 calc PR A 2
C60B C 0.5416(5) 0.6754(4) 0.7669(3) 0.0978(17) Uani 0.286(4) 1 d P A 2
H60D H 0.6292 0.7037 0.7621 0.147 Uiso 0.286(4) 1 calc PR A 2
H60E H 0.4877 0.6562 0.7237 0.147 Uiso 0.286(4) 1 calc PR A 2
H60F H 0.551 0.6212 0.7908 0.147 Uiso 0.286(4) 1 calc PR A 2

loop_
_atom_site_aniso_label
_atom_site_aniso_U_11
_atom_site_aniso_U_22
_atom_site_aniso_U_33
_atom_site_aniso_U_23
_atom_site_aniso_U_13
_atom_site_aniso_U_12
In1 0.02636(12) 0.04157(15) 0.04621(15) 0.00761(11) 0.00748(10) -0.00110(10)
Si1 0.0263(4) 0.0571(7) 0.0645(7) 0.0146(5) 0.0064(4) 0.0002(4)
Si2 0.0426(5) 0.0602(7) 0.0477(6) 0.0131(5) 0.0074(4) 0.0038(5)
O1 0.0368(12) 0.0436(15) 0.0602(15) -0.0010(12) 0.0194(11) -0.0010(11)
C2 0.0367(17) 0.0355(19) 0.0417(19) 0.0128(15) 0.0083(14) 0.0057(15)
C3 0.0429(18) 0.041(2) 0.0372(18) 0.0073(15) 0.0081(15) 0.0066(15)
C4 0.064(2) 0.050(2) 0.045(2) -0.0027(18) 0.0108(19) -0.0063(19)
C5 0.055(2) 0.059(3) 0.058(2) -0.003(2) 0.0151(19) -0.0210(19)
C6 0.044(2) 0.052(2) 0.053(2) 0.0039(19) 0.0223(17) -0.0125(17)
C7 0.0349(17) 0.0392(19) 0.0377(18) 0.0060(15) 0.0082(14) 0.0007(14)
C8 0.0317(16) 0.038(2) 0.048(2) 0.0074(16) 0.0161(15) 0.0020(14)
N9 0.0307(13) 0.0356(16) 0.0410(15) 0.0041(12) 0.0085(11) 0.0019(12)
C10 0.0311(16) 0.038(2) 0.051(2) 0.0034(16) 0.0124(15) 0.0011(14)
C11 0.0407(18) 0.041(2) 0.055(2) 0.0083(17) 0.0047(16) 0.0124(16)
C12 0.053(2) 0.044(2) 0.076(3) 0.000(2) 0.012(2) 0.0176(18)
N13 0.0546(18) 0.0435(18) 0.0516(18) -0.0075(15) 0.0150(15) 0.0092(14)
C14 0.052(2) 0.048(2) 0.051(2) 0.0002(18) 0.0140(17) 0.0060(17)
C15 0.050(2) 0.0341(19) 0.045(2) 0.0031(16) 0.0111(16) 0.0073(15)
C16 0.083(3) 0.064(3) 0.075(3) -0.018(2) 0.025(3) 0.020(2)
C17 0.088(3) 0.048(3) 0.053(3) -0.016(2) 0.016(2) 0.009(2)
C18 0.083(4) 0.169(6) 0.068(3) -0.005(4) 0.019(3) -0.008(4)
C19 0.095(5) 0.196(8) 0.109(5) -0.052(5) 0.011(4) -0.005(5)
C20 0.150(7) 0.167(8) 0.083(5) -0.035(5) -0.034(5) 0.028(6)
C21 0.181(8) 0.176(8) 0.085(5) 0.040(5) -0.008(6) 0.001(7)
C22 0.123(5) 0.100(5) 0.086(4) 0.028(3) 0.010(4) -0.015(4)
C23 0.0304(17) 0.060(2) 0.054(2) 0.0063(18) 0.0058(15) 0.0000(16)
C24 0.033(2) 0.120(4) 0.104(4) 0.024(3) -0.005(2) 0.001(2)
C25 0.073(3) 0.079(3) 0.092(3) 0.006(3) 0.040(3) 0.004(2)
C26 0.057(3) 0.077(3) 0.119(4) 0.043(3) 0.020(3) 0.004(2)
C27 0.048(2) 0.050(2) 0.063(2) 0.0164(19) 0.0027(18) 0.0026(17)
C28 0.048(2) 0.087(3) 0.082(3) 0.034(3) 0.005(2) 0.000(2)
C29 0.075(3) 0.087(4) 0.078(3) 0.038(3) -0.006(2) -0.002(3)
C30 0.102(4) 0.132(5) 0.074(3) -0.006(3) 0.026(3) 0.025(4)
In2 0.03707(14) 0.05920(19) 0.05074(17) -0.00664(13) 0.01123(11) 0.00456(12)
Si3 0.0629(8) 0.0831(10) 0.0958(10) 0.0053(8) 0.0212(7) 0.0343(7)
O31 0.0406(14) 0.122(3) 0.0414(14) 0.0003(15) 0.0091(12) 0.0187(15)
C32 0.0410(19) 0.050(2) 0.045(2) 0.0052(17) 0.0074(16) 0.0120(16)
C33 0.0441(19) 0.041(2) 0.043(2) 0.0050(16) 0.0106(16) 0.0101(16)
C34 0.053(2) 0.051(2) 0.044(2) 0.0024(17) 0.0026(17) 0.0189(18)
C35 0.042(2) 0.064(3) 0.058(2) 0.000(2) 0.0043(18) 0.0183(18)
C36 0.0419(19) 0.056(2) 0.057(2) 0.0025(19) 0.0138(17) 0.0147(17)
C37 0.0431(19) 0.048(2) 0.041(2) 0.0041(16) 0.0098(15) 0.0136(16)
C38 0.0395(19) 0.053(2) 0.060(2) 0.0082(19) 0.0191(18) 0.0127(17)
N39 0.0405(16) 0.0476(18) 0.0436(17) 0.0016(14) 0.0127(13) 0.0121(13)
C40 0.0446(19) 0.048(2) 0.043(2) 0.0014(17) 0.0148(16) 0.0142(16)
C41 0.057(2) 0.048(2) 0.046(2) 0.0030(17) 0.0127(17) 0.0212(18)
C42 0.067(2) 0.050(2) 0.047(2) 0.0058(18) 0.0153(18) 0.0236(19)
N43 0.0579(19) 0.053(2) 0.0476(18) 0.0001(15) 0.0188(15) 0.0229(15)
C44 0.068(3) 0.066(3) 0.059(3) -0.002(2) 0.012(2) 0.034(2)
C45 0.070(3) 0.059(3) 0.056(2) 0.006(2) 0.017(2) 0.032(2)
C46 0.070(3) 0.065(3) 0.064(3) -0.010(2) 0.029(2) 0.020(2)
C47 0.1058(18) 0.114(2) 0.0778(14) -0.0021(14) 0.0130(14) 0.0540(15)
C48 0.1058(18) 0.114(2) 0.0778(14) -0.0021(14) 0.0130(14) 0.0540(15)
C49 0.1058(18) 0.114(2) 0.0778(14) -0.0021(14) 0.0130(14) 0.0540(15)
C50 0.1058(18) 0.114(2) 0.0778(14) -0.0021(14) 0.0130(14) 0.0540(15)
C51 0.1058(18) 0.114(2) 0.0778(14) -0.0021(14) 0.0130(14) 0.0540(15)
C52 0.1058(18) 0.114(2) 0.0778(14) -0.0021(14) 0.0130(14) 0.0540(15)
C53 0.084(3) 0.132(5) 0.093(4) 0.045(3) 0.041(3) 0.060(3)
C54 0.141(6) 0.145(7) 0.292(10) 0.111(7) 0.093(7) 0.087(5)
C55 0.078(4) 0.139(6) 0.174(6) 0.016(5) -0.030(4) 0.023(4)
C56 0.151(6) 0.142(6) 0.135(6) -0.040(5) 0.074(5) 0.018(5)
Si4A 0.0558(7) 0.0633(8) 0.0723(8) 0.0057(6) 0.0136(6) 0.0009(6)
C57A 0.066(4) 0.059(4) 0.064(4) -0.010(3) 0.016(3) -0.009(3)
C58A 0.097(5) 0.104(7) 0.162(8) -0.024(6) 0.035(5) -0.056(5)
C59A 0.120(6) 0.108(6) 0.093(5) 0.018(5) 0.009(5) 0.040(5)
C60A 0.073(3) 0.100(4) 0.124(5) -0.003(3) 0.039(3) 0.009(3)
Si4B 0.0558(7) 0.0633(8) 0.0723(8) 0.0057(6) 0.0136(6) 0.0009(6)
C57B 0.066(4) 0.059(4) 0.064(4) -0.010(3) 0.016(3) -0.009(3)
C58B 0.097(5) 0.104(7) 0.162(8) -0.024(6) 0.035(5) -0.056(5)
C59B 0.120(6) 0.108(6) 0.093(5) 0.018(5) 0.009(5) 0.040(5)
C60B 0.073(3) 0.100(4) 0.124(5) -0.003(3) 0.039(3) 0.009(3)

loop_
_atom_type_symbol
_atom_type_description
_atom_type_scat_dispersion_real
_atom_type_scat_dispersion_imag
_atom_type_scat_source
C C 0.0033 0.0016 'International Tables Vol C Tables 4.2.6.8 and 6.1.1.4'
H H 0 0 'International Tables Vol C Tables 4.2.6.8 and 6.1.1.4'
N N 0.0061 0.0033 'International Tables Vol C Tables 4.2.6.8 and 6.1.1.4'
O O 0.0106 0.006 'International Tables Vol C Tables 4.2.6.8 and 6.1.1.4'
Si Si 0.0817 0.0704 'International Tables Vol C Tables 4.2.6.8 and 6.1.1.4'
In In -0.7276 1.31 'International Tables Vol C Tables 4.2.6.8 and 6.1.1.4'

loop_
_geom_angle_atom_site_label_1
_geom_angle_atom_site_label_2
_geom_angle_atom_site_label_3
_geom_angle
O1 In1 C23 105.89(12)
O1 In1 C27 111.45(12)
C23 In1 C27 129.46(14)
O1 In1 N9 85.39(9)
C23 In1 N9 107.46(11)
C27 In1 N9 108.30(12)
C23 Si1 C24 111.00(19)
C23 Si1 C26 110.50(19)
C24 Si1 C26 109.1(2)
C23 Si1 C25 109.15(18)
C24 Si1 C25 108.5(2)
C26 Si1 C25 108.5(2)
C28 Si2 C27 110.23(19)
C28 Si2 C30 110.0(3)
C27 Si2 C30 110.1(2)
C28 Si2 C29 107.1(2)
C27 Si2 C29 110.4(2)
C30 Si2 C29 108.9(2)
C2 O1 In1 130.3(2)
O1 C2 C7 121.4(3)
O1 C2 C3 120.2(3)
C7 C2 C3 118.3(3)
C4 C3 C2 119.6(3)
C4 C3 C33 121.1(3)
C2 C3 C33 119.3(3)
C3 C4 C5 122.1(3)
C3 C4 H4 119
C5 C4 H4 119
C6 C5 C4 119.0(3)
C6 C5 H5 120.5
C4 C5 H5 120.5
C5 C6 C7 122.0(3)
C5 C6 H6 119
C7 C6 H6 119
C6 C7 C2 118.8(3)
C6 C7 C8 116.0(3)
C2 C7 C8 125.2(3)
N9 C8 C7 129.9(3)
N9 C8 H8 115
C7 C8 H8 115
C8 N9 C10 118.4(3)
C8 N9 In1 120.5(2)
C10 N9 In1 120.87(19)
N9 C10 C11 111.6(3)
N9 C10 C15 111.4(2)
C11 C10 C15 108.5(3)
N9 C10 H10 108.4
C11 C10 H10 108.4
C15 C10 H10 108.4
C10 C11 C12 111.3(3)
C10 C11 H11A 109.4
C12 C11 H11A 109.4
C10 C11 H11B 109.4
C12 C11 H11B 109.4
H11A C11 H11B 108
N13 C12 C11 111.6(3)
N13 C12 H12A 109.3
C11 C12 H12A 109.3
N13 C12 H12B 109.3
C11 C12 H12B 109.3
H12A C12 H12B 108
C14 N13 C12 110.1(3)
C14 N13 C16 112.4(3)
C12 N13 C16 109.5(3)
N13 C14 C15 112.5(3)
N13 C14 H14A 109.1
C15 C14 H14A 109.1
N13 C14 H14B 109.1
C15 C14 H14B 109.1
H14A C14 H14B 107.8
C14 C15 C10 110.4(3)
C14 C15 H15A 109.6
C10 C15 H15A 109.6
C14 C15 H15B 109.6
C10 C15 H15B 109.6
H15A C15 H15B 108.1
N13 C16 C17 114.8(3)
N13 C16 H16A 108.6
C17 C16 H16A 108.6
N13 C16 H16B 108.6
C17 C16 H16B 108.6
H16A C16 H16B 107.5
C22 C17 C18 116.8(5)
C22 C17 C16 121.3(5)
C18 C17 C16 121.8(4)
C17 C18 C19 121.5(6)
C17 C18 H18 119.2
C19 C18 H18 119.2
C20 C19 C18 119.8(7)
C20 C19 H19 120.1
C18 C19 H19 120.1
C21 C20 C19 118.3(7)
C21 C20 H20 120.8
C19 C20 H20 120.8
C20 C21 C22 120.6(7)
C20 C21 H21 119.7
C22 C21 H21 119.7
C17 C22 C21 122.9(6)
C17 C22 H22 118.5
C21 C22 H22 118.5
Si1 C23 In1 114.90(18)
Si1 C23 H23A 108.5
In1 C23 H23A 108.5
Si1 C23 H23B 108.5
In1 C23 H23B 108.5
H23A C23 H23B 107.5
Si1 C24 H24A 109.5
Si1 C24 H24B 109.5
H24A C24 H24B 109.5
Si1 C24 H24C 109.5
H24A C24 H24C 109.5
H24B C24 H24C 109.5
Si1 C25 H25A 109.5
Si1 C25 H25B 109.5
H25A C25 H25B 109.5
Si1 C25 H25C 109.5
H25A C25 H25C 109.5
H25B C25 H25C 109.5
Si1 C26 H26A 109.5
Si1 C26 H26B 109.5
H26A C26 H26B 109.5
Si1 C26 H26C 109.5
H26A C26 H26C 109.5
H26B C26 H26C 109.5
Si2 C27 In1 119.61(19)
Si2 C27 H27A 107.4
In1 C27 H27A 107.4
Si2 C27 H27B 107.4
In1 C27 H27B 107.4
H27A C27 H27B 106.9
Si2 C28 H28A 109.5
Si2 C28 H28B 109.5
H28A C28 H28B 109.5
Si2 C28 H28C 109.5
H28A C28 H28C 109.5
H28B C28 H28C 109.5
Si2 C29 H29A 109.5
Si2 C29 H29B 109.5
H29A C29 H29B 109.5
Si2 C29 H29C 109.5
H29A C29 H29C 109.5
H29B C29 H29C 109.5
Si2 C30 H30A 109.5
Si2 C30 H30B 109.5
H30A C30 H30B 109.5
Si2 C30 H30C 109.5
H30A C30 H30C 109.5
H30B C30 H30C 109.5
O31 In2 C57A 119.42(19)
O31 In2 C53 103.91(18)
C57A In2 C53 124.3(2)
O31 In2 N39 86.73(10)
C57A In2 N39 110.85(18)
C53 In2 N39 104.46(14)
O31 In2 C57B 89.5(4)
C57A In2 C57B 32.6(4)
C53 In2 C57B 153.9(4)
N39 In2 C57B 98.5(4)
C53 Si3 C56 110.1(3)
C53 Si3 C54 110.4(3)
C56 Si3 C54 111.7(3)
C53 Si3 C55 110.1(3)
C56 Si3 C55 107.7(3)
C54 Si3 C55 106.8(3)
C32 O31 In2 133.2(2)
O31 C32 C37 122.0(3)
O31 C32 C33 120.0(3)
C37 C32 C33 117.9(3)
C34 C33 C32 119.6(3)
C34 C33 C3 119.0(3)
C32 C33 C3 121.5(3)
C33 C34 C35 122.0(3)
C33 C34 H34 119
C35 C34 H34 119
C36 C35 C34 119.2(3)
C36 C35 H35 120.4
C34 C35 H35 120.4
C35 C36 C37 122.0(3)
C35 C36 H36 119
C37 C36 H36 119
C36 C37 C32 119.3(3)
C36 C37 C38 115.4(3)
C32 C37 C38 125.3(3)
N39 C38 C37 131.4(3)
N39 C38 H38 114.3
C37 C38 H38 114.3
C38 N39 C40 115.7(3)
C38 N39 In2 121.2(2)
C40 N39 In2 123.1(2)
N39 C40 C41 112.7(3)
N39 C40 C45 111.2(3)
C41 C40 C45 108.8(3)
N39 C40 H40 108
C41 C40 H40 108
C45 C40 H40 108
C40 C41 C42 111.4(3)
C40 C41 H41A 109.3
C42 C41 H41A 109.3
C40 C41 H41B 109.3
C42 C41 H41B 109.3
H41A C41 H41B 108
N43 C42 C41 111.1(3)
N43 C42 H42A 109.4
C41 C42 H42A 109.4
N43 C42 H42B 109.4
C41 C42 H42B 109.4
H42A C42 H42B 108
C44 N43 C42 110.1(3)
C44 N43 C46 110.9(3)
C42 N43 C46 111.1(3)
N43 C44 C45 111.3(3)
N43 C44 H44A 109.4
C45 C44 H44A 109.4
N43 C44 H44B 109.4
C45 C44 H44B 109.4
H44A C44 H44B 108
C40 C45 C44 110.4(3)
C40 C45 H45A 109.6
C44 C45 H45A 109.6
C40 C45 H45B 109.6
C44 C45 H45B 109.6
H45A C45 H45B 108.1
N43 C46 C47 113.5(3)
N43 C46 H46A 108.9
C47 C46 H46A 108.9
N43 C46 H46B 108.9
C47 C46 H46B 108.9
H46A C46 H46B 107.7
C52 C47 C48 118.0(6)
C52 C47 C46 120.2(5)
C48 C47 C46 121.8(6)
C47 C48 C49 119.3(6)
C47 C48 H48 120.4
C49 C48 H48 120.4
C50 C49 C48 118.4(6)
C50 C49 H49 120.8
C48 C49 H49 120.8
C51 C50 C49 123.8(6)
C51 C50 H50 118.1
C49 C50 H50 118.1
C50 C51 C52 117.3(6)
C50 C51 H51 121.3
C52 C51 H51 121.3
C47 C52 C51 123.1(6)
C47 C52 H52 118.5
C51 C52 H52 118.5
Si3 C53 In2 119.6(3)
Si3 C53 H53A 107.4
In2 C53 H53A 107.4
Si3 C53 H53B 107.4
In2 C53 H53B 107.4
H53A C53 H53B 106.9
Si3 C54 H54A 109.5
Si3 C54 H54B 109.5
H54A C54 H54B 109.5
Si3 C54 H54C 109.5
H54A C54 H54C 109.5
H54B C54 H54C 109.5
Si3 C55 H55A 109.5
Si3 C55 H55B 109.5
H55A C55 H55B 109.5
Si3 C55 H55C 109.5
H55A C55 H55C 109.5
H55B C55 H55C 109.5
Si3 C56 H56A 109.5
Si3 C56 H56B 109.5
H56A C56 H56B 109.5
Si3 C56 H56C 109.5
H56A C56 H56C 109.5
H56B C56 H56C 109.5
C58A Si4A C60A 110.8(3)
C58A Si4A C59A 112.1(4)
C60A Si4A C59A 105.1(3)
C58A Si4A C57A 109.2(3)
C60A Si4A C57A 112.0(3)
C59A Si4A C57A 107.6(3)
Si4A C57A In2 119.6(3)
Si4A C57A H57A 107.4
In2 C57A H57A 107.4
Si4A C57A H57B 107.4
In2 C57A H57B 107.4
H57A C57A H57B 107
Si4A C58A H58A 109.5
Si4A C58A H58B 109.5
H58A C58A H58B 109.5
Si4A C58A H58C 109.5
H58A C58A H58C 109.5
H58B C58A H58C 109.5
Si4A C59A H59A 109.5
Si4A C59A H59B 109.5
H59A C59A H59B 109.5
Si4A C59A H59C 109.5
H59A C59A H59C 109.5
H59B C59A H59C 109.5
Si4A C60A H60A 109.5
Si4A C60A H60B 109.5
H60A C60A H60B 109.5
Si4A C60A H60C 109.5
H60A C60A H60C 109.5
H60B C60A H60C 109.5
In2 C57B H57C 107.9
In2 C57B H57D 107.9
H57C C57B H57D 107.2
H58D C58B H58E 109.5
H58D C58B H58F 109.5
H58E C58B H58F 109.5
H59D C59B H59E 109.5
H59D C59B H59F 109.5
H59E C59B H59F 109.5

loop_
_geom_bond_atom_site_label_1
_geom_bond_atom_site_label_2
_geom_bond_distance
In1 O1 2.102(2)
In1 C23 2.143(3)
In1 C27 2.153(3)
In1 N9 2.236(2)
Si1 C23 1.840(3)
Si1 C24 1.857(4)
Si1 C26 1.859(4)
Si1 C25 1.873(5)
Si2 C28 1.852(4)
Si2 C27 1.855(4)
Si2 C30 1.863(5)
Si2 C29 1.870(4)
O1 C2 1.304(4)
C2 C7 1.434(4)
C2 C3 1.435(5)
C3 C4 1.372(5)
C3 C33 1.499(4)
C4 C5 1.395(5)
C4 H4 0.95
C5 C6 1.376(5)
C5 H5 0.95
C6 C7 1.401(4)
C6 H6 0.95
C7 C8 1.450(4)
C8 N9 1.285(4)
C8 H8 0.95
N9 C10 1.484(4)
C10 C11 1.510(4)
C10 C15 1.525(4)
C10 H10 1
C11 C12 1.510(5)
C11 H11A 0.99
C11 H11B 0.99
C12 N13 1.469(4)
C12 H12A 0.99
C12 H12B 0.99
N13 C14 1.456(4)
N13 C16 1.471(5)
C14 C15 1.523(5)
C14 H14A 0.99
C14 H14B 0.99
C15 H15A 0.99
C15 H15B 0.99
C16 C17 1.500(6)
C16 H16A 0.99
C16 H16B 0.99
C17 C22 1.347(6)
C17 C18 1.361(6)
C18 C19 1.384(8)
C18 H18 0.95
C19 C20 1.371(9)
C19 H19 0.95
C20 C21 1.350(9)
C20 H20 0.95
C21 C22 1.358(8)
C21 H21 0.95
C22 H22 0.95
C23 H23A 0.99
C23 H23B 0.99
C24 H24A 0.98
C24 H24B 0.98
C24 H24C 0.98
C25 H25A 0.98
C25 H25B 0.98
C25 H25C 0.98
C26 H26A 0.98
C26 H26B 0.98
C26 H26C 0.98
C27 H27A 0.99
C27 H27B 0.99
C28 H28A 0.98
C28 H28B 0.98
C28 H28C 0.98
C29 H29A 0.98
C29 H29B 0.98
C29 H29C 0.98
C30 H30A 0.98
C30 H30B 0.98
C30 H30C 0.98
In2 O31 2.083(3)
In2 C57A 2.125(5)
In2 C53 2.136(5)
In2 N39 2.240(3)
In2 C57B 2.297(15)
Si3 C53 1.830(4)
Si3 C56 1.852(6)
Si3 C54 1.861(6)
Si3 C55 1.863(6)
O31 C32 1.307(4)
C32 C37 1.430(4)
C32 C33 1.438(5)
C33 C34 1.373(4)
C34 C35 1.398(5)
C34 H34 0.95
C35 C36 1.363(5)
C35 H35 0.95
C36 C37 1.403(5)
C36 H36 0.95
C37 C38 1.443(5)
C38 N39 1.285(4)
C38 H38 0.95
N39 C40 1.488(4)
C40 C41 1.512(5)
C40 C45 1.519(5)
C40 H40 1
C41 C42 1.520(4)
C41 H41A 0.99
C41 H41B 0.99
C42 N43 1.458(4)
C42 H42A 0.99
C42 H42B 0.99
N43 C44 1.456(5)
N43 C46 1.475(4)
C44 C45 1.531(5)
C44 H44A 0.99
C44 H44B 0.99
C45 H45A 0.99
C45 H45B 0.99
C46 C47 1.495(6)
C46 H46A 0.99
C46 H46B 0.99
C47 C52 1.368(8)
C47 C48 1.374(7)
C48 C49 1.438(7)
C48 H48 0.95
C49 C50 1.345(7)
C49 H49 0.95
C50 C51 1.330(7)
C50 H50 0.95
C51 C52 1.391(7)
C51 H51 0.95
C52 H52 0.95
C53 H53A 0.99
C53 H53B 0.99
C54 H54A 0.98
C54 H54B 0.98
C54 H54C 0.98
C55 H55A 0.98
C55 H55B 0.98
C55 H55C 0.98
C56 H56A 0.98
C56 H56B 0.98
C56 H56C 0.98
Si4A C58A 1.836(7)
Si4A C60A 1.860(5)
Si4A C59A 1.860(7)
Si4A C57A 1.875(6)
C57A H57A 0.99
C57A H57B 0.99
C58A H58A 0.98
C58A H58B 0.98
C58A H58C 0.98
C59A H59A 0.98
C59A H59B 0.98
C59A H59C 0.98
C60A H60A 0.98
C60A H60B 0.98
C60A H60C 0.98
C57B H57C 0.99
C57B H57D 0.99
C58B H58D 0.98
C58B H58E 0.98
C58B H58F 0.98
C59B H59D 0.98
C59B H59E 0.98
C59B H59F 0.98

loop_
_geom_torsion_atom_site_label_1
_geom_torsion_atom_site_label_2
_geom_torsion_atom_site_label_3
_geom_torsion_atom_site_label_4
_geom_torsion
C23 In1 O1 C2 -135.1(3)
C27 In1 O1 C2 79.6(3)
N9 In1 O1 C2 -28.2(3)
In1 O1 C2 C7 18.3(4)
In1 O1 C2 C3 -162.8(2)
O1 C2 C3 C4 176.0(3)
C7 C2 C3 C4 -5.1(5)
O1 C2 C3 C33 -5.4(4)
C7 C2 C3 C33 173.5(3)
C2 C3 C4 C5 0.9(5)
C33 C3 C4 C5 -177.6(3)
C3 C4 C5 C6 2.8(6)
C4 C5 C6 C7 -2.3(6)
C5 C6 C7 C2 -2.0(5)
C5 C6 C7 C8 175.1(3)
O1 C2 C7 C6 -175.5(3)
C3 C2 C7 C6 5.6(4)
O1 C2 C7 C8 7.8(5)
C3 C2 C7 C8 -171.2(3)
C6 C7 C8 N9 172.4(3)
C2 C7 C8 N9 -10.8(5)
C7 C8 N9 C10 175.0(3)
C7 C8 N9 In1 -10.2(5)
O1 In1 N9 C8 22.4(2)
C23 In1 N9 C8 127.6(2)
C27 In1 N9 C8 -88.7(3)
O1 In1 N9 C10 -162.9(2)
C23 In1 N9 C10 -57.7(2)
C27 In1 N9 C10 86.0(2)
C8 N9 C10 C11 135.0(3)
In1 N9 C10 C11 -39.7(3)
C8 N9 C10 C15 -103.5(3)
In1 N9 C10 C15 81.8(3)
N9 C10 C11 C12 179.1(3)
C15 C10 C11 C12 55.9(3)
C10 C11 C12 N13 -58.2(4)
C11 C12 N13 C14 57.6(4)
C11 C12 N13 C16 -178.4(3)
C12 N13 C14 C15 -57.4(4)
C16 N13 C14 C15 -179.8(3)
N13 C14 C15 C10 57.0(4)
N9 C10 C15 C14 -178.0(3)
C11 C10 C15 C14 -54.7(4)
C14 N13 C16 C17 -70.8(5)
C12 N13 C16 C17 166.5(4)
N13 C16 C17 C22 124.4(5)
N13 C16 C17 C18 -59.5(6)
C22 C17 C18 C19 0.7(9)
C16 C17 C18 C19 -175.6(5)
C17 C18 C19 C20 -1.9(11)
C18 C19 C20 C21 1.9(12)
C19 C20 C21 C22 -0.9(13)
C18 C17 C22 C21 0.4(9)
C16 C17 C22 C21 176.8(6)
C20 C21 C22 C17 -0.3(12)
C24 Si1 C23 In1 -176.9(2)
C26 Si1 C23 In1 -55.7(3)
C25 Si1 C23 In1 63.6(3)
O1 In1 C23 Si1 -76.2(2)
C27 In1 C23 Si1 60.4(3)
N9 In1 C23 Si1 -166.30(17)
C28 Si2 C27 In1 -60.9(3)
C30 Si2 C27 In1 60.7(3)
C29 Si2 C27 In1 -179.0(2)
O1 In1 C27 Si2 -14.9(2)
C23 In1 C27 Si2 -149.66(18)
N9 In1 C27 Si2 77.4(2)
C57A In2 O31 C32 -114.1(4)
C53 In2 O31 C32 102.2(4)
N39 In2 O31 C32 -1.9(3)
C57B In2 O31 C32 -100.4(5)
In2 O31 C32 C37 -0.1(6)
In2 O31 C32 C33 179.4(3)
O31 C32 C33 C34 -177.2(3)
C37 C32 C33 C34 2.4(5)
O31 C32 C33 C3 2.2(5)
C37 C32 C33 C3 -178.3(3)
C4 C3 C33 C34 136.0(4)
C2 C3 C33 C34 -42.6(4)
C4 C3 C33 C32 -43.4(5)
C2 C3 C33 C32 138.0(3)
C32 C33 C34 C35 -1.8(5)
C3 C33 C34 C35 178.8(3)
C33 C34 C35 C36 -0.1(6)
C34 C35 C36 C37 1.5(6)
C35 C36 C37 C32 -0.9(6)
C35 C36 C37 C38 177.1(4)
O31 C32 C37 C36 178.5(3)
C33 C32 C37 C36 -1.0(5)
O31 C32 C37 C38 0.7(6)
C33 C32 C37 C38 -178.8(3)
C36 C37 C38 N39 -174.7(4)
C32 C37 C38 N39 3.2(6)
C37 C38 N39 C40 175.8(4)
C37 C38 N39 In2 -6.2(5)
O31 In2 N39 C38 4.6(3)
C57A In2 N39 C38 124.9(3)
C53 In2 N39 C38 -98.9(3)
C57B In2 N39 C38 93.6(5)
O31 In2 N39 C40 -177.6(3)
C57A In2 N39 C40 -57.2(3)
C53 In2 N39 C40 78.9(3)
C57B In2 N39 C40 -88.6(5)
C38 N39 C40 C41 162.4(3)
In2 N39 C40 C41 -15.6(4)
C38 N39 C40 C45 -75.2(4)
In2 N39 C40 C45 106.8(3)
N39 C40 C41 C42 178.5(3)
C45 C40 C41 C42 54.7(4)
C40 C41 C42 N43 -57.8(4)
C41 C42 N43 C44 59.2(4)
C41 C42 N43 C46 -177.6(3)
C42 N43 C44 C45 -59.7(4)
C46 N43 C44 C45 177.0(3)
N39 C40 C45 C44 -179.2(3)
C41 C40 C45 C44 -54.5(4)
N43 C44 C45 C40 58.1(5)
C44 N43 C46 C47 -171.0(4)
C42 N43 C46 C47 66.2(5)
N43 C46 C47 C52 60.5(6)
N43 C46 C47 C48 -121.8(5)
C52 C47 C48 C49 2.4(7)
C46 C47 C48 C49 -175.3(4)
C47 C48 C49 C50 0.5(7)
C48 C49 C50 C51 -3.8(8)
C49 C50 C51 C52 3.9(8)
C48 C47 C52 C51 -2.4(8)
C46 C47 C52 C51 175.3(4)
C50 C51 C52 C47 -0.6(8)
C56 Si3 C53 In2 -58.4(4)
C54 Si3 C53 In2 177.8(4)
C55 Si3 C53 In2 60.2(4)
O31 In2 C53 Si3 83.2(3)
C57A In2 C53 Si3 -58.3(4)
N39 In2 C53 Si3 173.3(3)
C57B In2 C53 Si3 -35.9(10)
C58A Si4A C57A In2 -165.5(4)
C60A Si4A C57A In2 -42.4(4)
C59A Si4A C57A In2 72.6(4)
O31 In2 C57A Si4A -27.2(4)
C53 In2 C57A Si4A 108.8(3)
N39 In2 C57A Si4A -125.5(3)
C57B In2 C57A Si4A -53.1(7)
